data_1550286
loop_
_publ_author_name
'Chambers, Geoffrey M.'
'Johnson, Samantha I.'
'Raugei, Simone'
'Bullock, R. Morris'

_publ_section_title
;
 Anion control of tautomeric equilibria: Fe--H vs. N--H influenced by
 NH&#x22EF;F hydrogen bonding
;
_journal_name_full 'Chemical Science'
_journal_paper_doi 10.1039/C8SC04239J
_journal_year 2019
_chemical_formula_moiety 'C14 H28 Fe N O3 P2, C F3 O3 S'
_chemical_formula_sum 'C15 H28 F3 Fe N O6 P2 S'
_chemical_formula_weight 525.23
_chemical_name_systematic
; 
 ? 
;
_space_group_crystal_system triclinic
_space_group_IT_number 2
_space_group_name_Hall '-P 1'
_space_group_name_H-M_alt 'P -1'
_symmetry_space_group_name_Hall '-P 1'
_symmetry_space_group_name_H-M 'P -1'
_atom_sites_solution_hydrogens geom
_audit_creation_date 2018-06-14
_audit_creation_method
; 
Olex2 1.2 
(compiled 2018.04.26 svn.r3504 for OlexSys, GUI svn.r5492) 
;
_audit_update_record
;
2018-06-14 deposited with the CCDC.
2018-11-23 downloaded from the CCDC.
;
_cell_angle_alpha 98.650(11)
_cell_angle_beta 111.652(9)
_cell_angle_gamma 95.223(11)
_cell_formula_units_Z 2
_cell_length_a 9.893(3)
_cell_length_b 10.456(4)
_cell_length_c 12.269(4)
_cell_measurement_reflns_used 566
_cell_measurement_temperature 296(2)
_cell_measurement_theta_max 26.629
_cell_measurement_theta_min 2.958
_cell_volume 1151.2(7)
_computing_cell_refinement 'SAINT V8.34A (Bruker, 2005)'
_computing_data_collection 'APEX2 V2013.10-0 (Bruker, 2013)'
_computing_data_reduction
; 
SAINT V8.34A, XPREP v2013/3, SADABS V2012/1, TWINABS V2012/1 
(Bruker, 2012 & 2013) 
;
_computing_molecular_graphics 'Olex2 (Dolomanov et al., 2009)'
_computing_publication_material 'Olex2 (Dolomanov et al., 2009)'
_computing_structure_refinement 'SHELX-2013-4 (Sheldrick, 2013)'
_computing_structure_solution 'SHELX-2013-4 (Sheldrick, 2013)'
_diffrn_ambient_temperature 296.15
_diffrn_measured_fraction_theta_full 1.000
_diffrn_measured_fraction_theta_max 0.986
_diffrn_measurement_device_type 'Bruker APEX-II CCD'
_diffrn_measurement_method '\f and \w scans'
_diffrn_radiation_type MoK\a
_diffrn_radiation_wavelength 0.71073
_diffrn_radiation_wavelength_id a86a
_diffrn_reflns_av_R_equivalents 0.0568
_diffrn_reflns_av_unetI/netI 0.0304
_diffrn_reflns_Laue_measured_fraction_full 1.000
_diffrn_reflns_Laue_measured_fraction_max 0.986
_diffrn_reflns_limit_h_max 13
_diffrn_reflns_limit_h_min -13
_diffrn_reflns_limit_k_max 14
_diffrn_reflns_limit_k_min -13
_diffrn_reflns_limit_l_max 16
_diffrn_reflns_limit_l_min -16
_diffrn_reflns_number 55976
_diffrn_reflns_point_group_measured_fraction_full 1.000
_diffrn_reflns_point_group_measured_fraction_max 0.986
_diffrn_reflns_theta_full 25.242
_diffrn_reflns_theta_max 28.473
_diffrn_reflns_theta_min 1.822
_diffrn_standards_number 0
_exptl_absorpt_coefficient_mu 0.938
_exptl_absorpt_correction_T_max 0.9889
_exptl_absorpt_correction_T_min 0.7362
_exptl_absorpt_correction_type integration
_exptl_absorpt_process_details 'SADABS-2016/2 (Bruker,2016/2) was used for absorption correction. wR2(int) was'
_exptl_crystal_colour colourless
_exptl_crystal_density_diffrn 1.515
_exptl_crystal_description prism
_exptl_crystal_F_000 544
_exptl_crystal_id a86a
_exptl_crystal_preparation
; 
The data crystal was mounted using oil (Parantone-N, Exxon) to a 
0.3 mm cryo-loop (Hampton Research). 
;
_exptl_crystal_size_max 0.763
_exptl_crystal_size_mid 0.074
_exptl_crystal_size_min 0.044
_refine_diff_density_max 0.896
_refine_diff_density_min -0.552
_refine_diff_density_rms 0.067
_refine_ls_extinction_method none
_refine_ls_goodness_of_fit_ref 1.042
_refine_ls_hydrogen_treatment constr
_refine_ls_matrix_type full
_refine_ls_number_parameters 267
_refine_ls_number_reflns 5751
_refine_ls_number_restraints 0
_refine_ls_restrained_S_all 1.042
_refine_ls_R_factor_all 0.0407
_refine_ls_R_factor_gt 0.0298
_refine_ls_shift/su_max 0.001
_refine_ls_shift/su_mean 0.000
_refine_ls_structure_factor_coef Fsqd
_refine_ls_weighting_details 'w=1/[\s^2^(Fo^2^)+(0.0294P)^2^+0.7688P] where P=(Fo^2^+2Fc^2^)/3'
_refine_ls_weighting_scheme calc
_refine_ls_wR_factor_gt 0.0679
_refine_ls_wR_factor_ref 0.0723
_reflns_Friedel_coverage 0.000
_reflns_number_gt 4769
_reflns_number_total 5751
_reflns_threshold_expression 'I > 2\s(I)'
_cod_data_source_file c8sc04239j7.cif
_cod_data_source_block a86a_0m_75
_cod_database_code 1550286
_shelxl_version_number 2014-3
_shelx_space_group_comment
; 
The symmetry employed for this shelxl refinement is uniquely defined 
by the following loop, which should always be used as a source of 
symmetry information in preference to the above space-group names. 
They are only intended as comments. 
;
_shelx_estimated_absorpt_t_max 0.960
_shelx_estimated_absorpt_t_min 0.535
_olex2_refinement_description
; 
1. Fixed Uiso 
 At 1.2 times of: 
  All C(H,H) groups, All N(H) groups 
 At 1.5 times of: 
  All C(H,H,H) groups 
2.a Ternary CH refined with riding coordinates: 
 N1(H1) 
2.b Secondary CH2 refined with riding coordinates: 
 C4(H4A,H4B), C6(H6A,H6B), C8(H8A,H8B), C10(H10A,H10B), C12(H12A,H12B), 
 C13(H13A,H13B) 
2.c Idealised Me refined as rotating group: 
 C5(H5A,H5B,H5C), C7(H7A,H7B,H7C), C9(H9A,H9B,H9C), C11(H11A,H11B,H11C), 
 C14(H14A,H14B,H14C) 
;
_olex2_submission_special_instructions 'No special instructions were received'

loop_
_space_group_symop_operation_xyz
'x, y, z'
'-x, -y, -z'

loop_
_atom_site_label
_atom_site_type_symbol
_atom_site_fract_x
_atom_site_fract_y
_atom_site_fract_z
_atom_site_U_iso_or_equiv
_atom_site_adp_type
_atom_site_occupancy
_atom_site_site_symmetry_order
_atom_site_calc_flag
_atom_site_refinement_flags_posn
Fe1 Fe 0.33547(3) 0.65453(2) 0.82739(2) 0.01071(7) Uani 1 1 d .
P1 P 0.48300(5) 0.73001(4) 0.74632(4) 0.01115(9) Uani 1 1 d .
P2 P 0.17632(5) 0.78318(4) 0.74889(4) 0.01127(9) Uani 1 1 d .
O1 O 0.32748(17) 0.38880(13) 0.70458(13) 0.0273(3) Uani 1 1 d .
O2 O 0.13594(16) 0.55013(14) 0.93140(13) 0.0256(3) Uani 1 1 d .
O3 O 0.56225(17) 0.77660(17) 1.06164(13) 0.0355(4) Uani 1 1 d .
N1 N 0.35744(16) 0.95141(13) 0.67365(13) 0.0125(3) Uani 1 1 d .
H1 H 0.3170 0.8942 0.5943 0.015 Uiso 1 1 calc R
C1 C 0.3288(2) 0.49395(17) 0.75117(16) 0.0170(4) Uani 1 1 d .
C2 C 0.2140(2) 0.59044(17) 0.89021(16) 0.0170(4) Uani 1 1 d .
C3 C 0.4715(2) 0.72899(19) 0.96887(16) 0.0194(4) Uani 1 1 d .
C4 C 0.67967(19) 0.72451(18) 0.82211(17) 0.0187(4) Uani 1 1 d .
H4A H 0.7335 0.7659 0.7813 0.022 Uiso 1 1 calc R
H4B H 0.7147 0.7740 0.9035 0.022 Uiso 1 1 calc R
C5 C 0.7114(2) 0.5837(2) 0.8248(2) 0.0262(4) Uani 1 1 d .
H5A H 0.6830 0.5360 0.7445 0.039 Uiso 1 1 calc GR
H5B H 0.6564 0.5415 0.8633 0.039 Uiso 1 1 calc GR
H5C H 0.8148 0.5855 0.8684 0.039 Uiso 1 1 calc GR
C6 C 0.4413(2) 0.65666(17) 0.58964(15) 0.0150(3) Uani 1 1 d .
H6A H 0.4346 0.5624 0.5826 0.018 Uiso 1 1 calc R
H6B H 0.3449 0.6741 0.5413 0.018 Uiso 1 1 calc R
C7 C 0.5498(2) 0.70229(19) 0.53627(17) 0.0198(4) Uani 1 1 d .
H7A H 0.5086 0.6697 0.4514 0.030 Uiso 1 1 calc GR
H7B H 0.6403 0.6695 0.5716 0.030 Uiso 1 1 calc GR
H7C H 0.5687 0.7963 0.5522 0.030 Uiso 1 1 calc GR
C8 C 0.0253(2) 0.72032(18) 0.60293(16) 0.0178(4) Uani 1 1 d .
H8A H -0.0409 0.7842 0.5854 0.021 Uiso 1 1 calc R
H8B H 0.0653 0.7087 0.5415 0.021 Uiso 1 1 calc R
C9 C -0.0616(2) 0.58985(19) 0.59904(17) 0.0217(4) Uani 1 1 d .
H9A H -0.1380 0.5598 0.5208 0.033 Uiso 1 1 calc GR
H9B H -0.1048 0.6017 0.6575 0.033 Uiso 1 1 calc GR
H9C H 0.0034 0.5262 0.6163 0.033 Uiso 1 1 calc GR
C10 C 0.0756(2) 0.84471(18) 0.84023(17) 0.0184(4) Uani 1 1 d .
H10A H 0.0149 0.9053 0.8009 0.022 Uiso 1 1 calc R
H10B H 0.0101 0.7716 0.8431 0.022 Uiso 1 1 calc R
C11 C 0.1730(2) 0.9139(2) 0.96846(18) 0.0249(4) Uani 1 1 d .
H11A H 0.2345 0.9896 0.9670 0.037 Uiso 1 1 calc GR
H11B H 0.2336 0.8550 1.0085 0.037 Uiso 1 1 calc GR
H11C H 0.1120 0.9406 1.0103 0.037 Uiso 1 1 calc GR
C12 C 0.24176(19) 0.94504(16) 0.72534(16) 0.0139(3) Uani 1 1 d .
H12A H 0.1570 0.9767 0.6731 0.017 Uiso 1 1 calc R
H12B H 0.2799 1.0056 0.8019 0.017 Uiso 1 1 calc R
C13 C 0.49649(19) 0.90756(16) 0.74701(16) 0.0139(3) Uani 1 1 d .
H13A H 0.5287 0.9543 0.8291 0.017 Uiso 1 1 calc R
H13B H 0.5720 0.9325 0.7180 0.017 Uiso 1 1 calc R
C14 C 0.3917(2) 1.08965(17) 0.65836(17) 0.0186(4) Uani 1 1 d .
H14A H 0.3032 1.1157 0.6074 0.028 Uiso 1 1 calc GR
H14B H 0.4633 1.0934 0.6229 0.028 Uiso 1 1 calc GR
H14C H 0.4302 1.1478 0.7351 0.028 Uiso 1 1 calc GR
S1 S 0.16993(5) 0.90722(4) 0.35192(4) 0.01411(9) Uani 1 1 d .
F1 F 0.1366(2) 0.70895(16) 0.18309(14) 0.0624(5) Uani 1 1 d .
F2 F 0.0103(2) 0.67665(15) 0.28832(15) 0.0752(6) Uani 1 1 d .
F3 F -0.05573(17) 0.79815(16) 0.15690(13) 0.0526(4) Uani 1 1 d .
O4 O 0.29148(16) 0.85597(15) 0.43183(12) 0.0281(3) Uani 1 1 d .
O5 O 0.07290(16) 0.95277(16) 0.40643(14) 0.0310(3) Uani 1 1 d .
O6 O 0.21115(16) 0.99337(14) 0.28452(13) 0.0280(3) Uani 1 1 d .
C15 C 0.0595(3) 0.7644(2) 0.23858(19) 0.0342(5) Uani 1 1 d .

loop_
_atom_site_aniso_label
_atom_site_aniso_U_11
_atom_site_aniso_U_22
_atom_site_aniso_U_33
_atom_site_aniso_U_23
_atom_site_aniso_U_13
_atom_site_aniso_U_12
Fe1 0.01204(12) 0.01018(12) 0.01082(12) 0.00287(9) 0.00514(9) 0.00189(9)
P1 0.0110(2) 0.0106(2) 0.0130(2) 0.00315(15) 0.00545(16) 0.00261(15)
P2 0.0108(2) 0.0104(2) 0.0131(2) 0.00266(15) 0.00500(16) 0.00201(15)
O1 0.0417(9) 0.0125(6) 0.0331(8) 0.0025(6) 0.0212(7) 0.0046(6)
O2 0.0283(8) 0.0279(8) 0.0278(8) 0.0104(6) 0.0179(6) 0.0008(6)
O3 0.0298(8) 0.0516(10) 0.0155(7) -0.0014(7) 0.0041(6) -0.0064(7)
N1 0.0155(7) 0.0098(7) 0.0134(7) 0.0031(5) 0.0067(6) 0.0026(5)
C1 0.0192(9) 0.0160(9) 0.0195(9) 0.0075(7) 0.0101(7) 0.0032(7)
C2 0.0212(9) 0.0144(8) 0.0147(8) 0.0035(7) 0.0058(7) 0.0037(7)
C3 0.0203(9) 0.0241(9) 0.0160(9) 0.0042(7) 0.0098(8) 0.0011(7)
C4 0.0126(8) 0.0226(9) 0.0221(9) 0.0080(7) 0.0065(7) 0.0045(7)
C5 0.0199(10) 0.0284(11) 0.0361(12) 0.0158(9) 0.0120(9) 0.0128(8)
C6 0.0189(9) 0.0129(8) 0.0151(8) 0.0021(6) 0.0086(7) 0.0046(7)
C7 0.0250(10) 0.0207(9) 0.0210(9) 0.0069(7) 0.0150(8) 0.0091(8)
C8 0.0153(9) 0.0171(9) 0.0165(8) 0.0036(7) 0.0013(7) 0.0014(7)
C9 0.0162(9) 0.0206(9) 0.0224(9) 0.0018(7) 0.0032(8) -0.0031(7)
C10 0.0175(9) 0.0203(9) 0.0230(9) 0.0062(7) 0.0124(8) 0.0078(7)
C11 0.0316(11) 0.0259(10) 0.0226(10) 0.0014(8) 0.0170(9) 0.0095(9)
C12 0.0129(8) 0.0130(8) 0.0180(8) 0.0031(6) 0.0079(7) 0.0041(6)
C13 0.0124(8) 0.0120(8) 0.0173(8) 0.0019(6) 0.0065(7) 0.0009(6)
C14 0.0269(10) 0.0106(8) 0.0208(9) 0.0052(7) 0.0118(8) 0.0011(7)
S1 0.0140(2) 0.0150(2) 0.0139(2) 0.00364(16) 0.00531(16) 0.00437(16)
F1 0.1031(14) 0.0457(9) 0.0331(8) -0.0079(7) 0.0226(9) 0.0297(9)
F2 0.1243(17) 0.0340(9) 0.0447(9) 0.0081(7) 0.0190(10) -0.0387(10)
F3 0.0426(9) 0.0513(9) 0.0348(8) 0.0055(7) -0.0121(7) -0.0136(7)
O4 0.0324(8) 0.0372(8) 0.0153(7) 0.0055(6) 0.0057(6) 0.0240(7)
O5 0.0247(8) 0.0437(9) 0.0323(8) 0.0072(7) 0.0177(7) 0.0154(7)
O6 0.0217(7) 0.0311(8) 0.0306(8) 0.0137(6) 0.0084(6) -0.0031(6)
C15 0.0525(15) 0.0195(10) 0.0224(10) 0.0035(8) 0.0078(10) -0.0034(10)

loop_
_atom_type_symbol
_atom_type_description
_atom_type_scat_dispersion_real
_atom_type_scat_dispersion_imag
_atom_type_scat_source
C C 0.0033 0.0016 'International Tables Vol C Tables 4.2.6.8 and 6.1.1.4'
H H 0.0000 0.0000 'International Tables Vol C Tables 4.2.6.8 and 6.1.1.4'
F F 0.0171 0.0103 'International Tables Vol C Tables 4.2.6.8 and 6.1.1.4'
Fe Fe 0.3463 0.8444 'International Tables Vol C Tables 4.2.6.8 and 6.1.1.4'
N N 0.0061 0.0033 'International Tables Vol C Tables 4.2.6.8 and 6.1.1.4'
O O 0.0106 0.0060 'International Tables Vol C Tables 4.2.6.8 and 6.1.1.4'
P P 0.1023 0.0942 'International Tables Vol C Tables 4.2.6.8 and 6.1.1.4'
S S 0.1246 0.1234 'International Tables Vol C Tables 4.2.6.8 and 6.1.1.4'

loop_
_exptl_crystal_face_index_h
_exptl_crystal_face_index_k
_exptl_crystal_face_index_l
_exptl_crystal_face_perp_dist
0.00 0.00 1.00 0.0320
0.00 0.00 -1.00 0.0250
-1.00 0.00 0.00 0.2530
1.00 0.00 0.00 0.3390
0.00 1.00 0.00 0.0220
0.00 -1.00 0.00 0.0220

loop_
_geom_angle_atom_site_label_1
_geom_angle_atom_site_label_2
_geom_angle_atom_site_label_3
_geom_angle
P1 Fe1 P2 91.03(3)
C1 Fe1 P1 88.88(6)
C1 Fe1 P2 122.49(6)
C1 Fe1 C2 90.00(8)
C2 Fe1 P1 178.70(6)
C2 Fe1 P2 89.02(6)
C3 Fe1 P1 88.20(7)
C3 Fe1 P2 113.45(7)
C3 Fe1 C1 124.02(9)
C3 Fe1 C2 92.97(9)
C4 P1 Fe1 117.03(7)
C4 P1 C6 103.77(9)
C4 P1 C13 98.13(8)
C6 P1 Fe1 117.01(6)
C6 P1 C13 103.34(8)
C13 P1 Fe1 114.98(6)
C8 P2 Fe1 119.24(6)
C8 P2 C10 101.43(9)
C8 P2 C12 100.10(8)
C10 P2 Fe1 115.25(6)
C10 P2 C12 96.64(8)
C12 P2 Fe1 120.23(6)
C12 N1 H1 108.0
C12 N1 C14 109.29(13)
C13 N1 H1 108.0
C13 N1 C12 113.68(13)
C13 N1 C14 109.63(13)
C14 N1 H1 108.0
O1 C1 Fe1 178.03(17)
O2 C2 Fe1 179.41(17)
O3 C3 Fe1 179.00(19)
P1 C4 H4A 109.2
P1 C4 H4B 109.2
H4A C4 H4B 107.9
C5 C4 P1 112.22(13)
C5 C4 H4A 109.2
C5 C4 H4B 109.2
C4 C5 H5A 109.5
C4 C5 H5B 109.5
C4 C5 H5C 109.5
H5A C5 H5B 109.5
H5A C5 H5C 109.5
H5B C5 H5C 109.5
P1 C6 H6A 108.1
P1 C6 H6B 108.1
H6A C6 H6B 107.3
C7 C6 P1 116.90(13)
C7 C6 H6A 108.1
C7 C6 H6B 108.1
C6 C7 H7A 109.5
C6 C7 H7B 109.5
C6 C7 H7C 109.5
H7A C7 H7B 109.5
H7A C7 H7C 109.5
H7B C7 H7C 109.5
P2 C8 H8A 109.2
P2 C8 H8B 109.2
H8A C8 H8B 107.9
C9 C8 P2 112.27(13)
C9 C8 H8A 109.2
C9 C8 H8B 109.2
C8 C9 H9A 109.5
C8 C9 H9B 109.5
C8 C9 H9C 109.5
H9A C9 H9B 109.5
H9A C9 H9C 109.5
H9B C9 H9C 109.5
P2 C10 H10A 108.6
P2 C10 H10B 108.6
H10A C10 H10B 107.5
C11 C10 P2 114.85(13)
C11 C10 H10A 108.6
C11 C10 H10B 108.6
C10 C11 H11A 109.5
C10 C11 H11B 109.5
C10 C11 H11C 109.5
H11A C11 H11B 109.5
H11A C11 H11C 109.5
H11B C11 H11C 109.5
P2 C12 H12A 107.9
P2 C12 H12B 107.9
N1 C12 P2 117.67(11)
N1 C12 H12A 107.9
N1 C12 H12B 107.9
H12A C12 H12B 107.2
P1 C13 H13A 108.4
P1 C13 H13B 108.4
N1 C13 P1 115.42(11)
N1 C13 H13A 108.4
N1 C13 H13B 108.4
H13A C13 H13B 107.5
N1 C14 H14A 109.5
N1 C14 H14B 109.5
N1 C14 H14C 109.5
H14A C14 H14B 109.5
H14A C14 H14C 109.5
H14B C14 H14C 109.5
O4 S1 C15 104.17(10)
O5 S1 O4 113.20(9)
O5 S1 O6 115.24(10)
O5 S1 C15 104.40(11)
O6 S1 O4 114.44(9)
O6 S1 C15 103.64(10)
F1 C15 S1 111.29(18)
F1 C15 F2 108.5(2)
F1 C15 F3 107.75(19)
F2 C15 S1 110.30(16)
F2 C15 F3 108.3(2)
F3 C15 S1 110.61(16)

loop_
_geom_bond_atom_site_label_1
_geom_bond_atom_site_label_2
_geom_bond_distance
Fe1 P1 2.2000(7)
Fe1 P2 2.2073(7)
Fe1 C1 1.7778(19)
Fe1 C2 1.7833(19)
Fe1 C3 1.763(2)
P1 C4 1.8317(19)
P1 C6 1.8351(18)
P1 C13 1.8477(19)
P2 C8 1.8342(19)
P2 C10 1.8405(18)
P2 C12 1.8582(18)
O1 C1 1.157(2)
O2 C2 1.150(2)
O3 C3 1.159(2)
N1 H1 0.9800
N1 C12 1.500(2)
N1 C13 1.496(2)
N1 C14 1.509(2)
C4 H4A 0.9700
C4 H4B 0.9700
C4 C5 1.536(3)
C5 H5A 0.9600
C5 H5B 0.9600
C5 H5C 0.9600
C6 H6A 0.9700
C6 H6B 0.9700
C6 C7 1.525(2)
C7 H7A 0.9600
C7 H7B 0.9600
C7 H7C 0.9600
C8 H8A 0.9700
C8 H8B 0.9700
C8 C9 1.529(3)
C9 H9A 0.9600
C9 H9B 0.9600
C9 H9C 0.9600
C10 H10A 0.9700
C10 H10B 0.9700
C10 C11 1.529(3)
C11 H11A 0.9600
C11 H11B 0.9600
C11 H11C 0.9600
C12 H12A 0.9700
C12 H12B 0.9700
C13 H13A 0.9700
C13 H13B 0.9700
C14 H14A 0.9600
C14 H14B 0.9600
C14 H14C 0.9600
S1 O4 1.4491(14)
S1 O5 1.4341(15)
S1 O6 1.4379(14)
S1 C15 1.821(2)
F1 C15 1.314(3)
F2 C15 1.326(3)
F3 C15 1.329(3)
